data_4308560
loop_
_publ_author_name
'Jing-Lin Chen'
'Xu-Dong Zhang'
'Li-Yi Zhang'
'Lin-Xi Shi'
'Zhong-Ning Chen'

_publ_section_title
;
Syntheses and Characterization of Oxo-Centered Triruthenium Compounds with
Orthometalated Bipyridine
;
_journal_name_full 'Inorganic Chemistry'
_journal_page_first 1037
_journal_page_last 1043
_journal_paper_doi 10.1021/ic048681c
_journal_volume 44
_journal_year 2005
_chemical_formula_sum 'C34 H42 F6 N4 O12.5 P Ru3'
_chemical_formula_weight 1154.90
_chemical_name_systematic
;
 ?
;
_space_group_IT_number 54
_symmetry_cell_setting orthorhombic
_symmetry_space_group_name_Hall '-P 2a 2ac'
_symmetry_space_group_name_H-M 'P c c a'
_atom_sites_solution_hydrogens geom
_atom_sites_solution_primary direct
_atom_sites_solution_secondary difmap
_audit_creation_method SHELXL-97
_cell_angle_alpha 90.00
_cell_angle_beta 90.00
_cell_angle_gamma 90.00
_cell_formula_units_Z 8
_cell_length_a 15.778(7)
_cell_length_b 25.808(11)
_cell_length_c 23.676(10)
_cell_measurement_temperature 293(2)
_cell_measurement_theta_max 25.05
_cell_measurement_theta_min 2.67
_cell_volume 9641(7)
_computing_cell_refinement 'Siemens SMART & SAINT'
_computing_data_collection 'Siemens SMART'
_computing_data_reduction 'Siemens XPREP'
_computing_molecular_graphics 'Bruker SHELXTL'
_computing_publication_material 'Bruker SHELXTL'
_computing_structure_refinement 'Siemens SHELXTL'
_computing_structure_solution 'Siemens SHELXTL'
_diffrn_ambient_temperature 293(2)
_diffrn_measured_fraction_theta_full 0.987
_diffrn_measured_fraction_theta_max 0.987
_diffrn_measurement_device_type 'Siemens SMART CCD'
_diffrn_measurement_method '\w scans'
_diffrn_radiation_monochromator graphite
_diffrn_radiation_source 'fine-focus sealed tube'
_diffrn_radiation_type MoK\a
_diffrn_radiation_wavelength 0.71073
_diffrn_reflns_av_R_equivalents 0.0402
_diffrn_reflns_av_sigmaI/netI 0.0427
_diffrn_reflns_limit_h_max 18
_diffrn_reflns_limit_h_min -18
_diffrn_reflns_limit_k_max 30
_diffrn_reflns_limit_k_min -27
_diffrn_reflns_limit_l_max 23
_diffrn_reflns_limit_l_min -28
_diffrn_reflns_number 50793
_diffrn_reflns_theta_full 25.05
_diffrn_reflns_theta_max 25.05
_diffrn_reflns_theta_min 2.67
_diffrn_standards_decay_% 0
_diffrn_standards_interval_count 0
_diffrn_standards_interval_time .
_diffrn_standards_number 0
_exptl_absorpt_coefficient_mu 1.041
_exptl_absorpt_correction_T_max 1.0000
_exptl_absorpt_correction_T_min .7511
_exptl_absorpt_correction_type empirical
_exptl_absorpt_process_details 'SADABS (Sheldrick, 1996)'
_exptl_crystal_colour green
_exptl_crystal_density_diffrn 1.591
_exptl_crystal_density_method 'not measured'
_exptl_crystal_description prism
_exptl_crystal_F_000 4600
_exptl_crystal_size_max .70
_exptl_crystal_size_mid .40
_exptl_crystal_size_min .20
_refine_diff_density_max 0.972
_refine_diff_density_min -0.903
_refine_diff_density_rms 0.144
_refine_ls_extinction_method none
_refine_ls_goodness_of_fit_ref 1.212
_refine_ls_hydrogen_treatment mixed
_refine_ls_matrix_type full
_refine_ls_number_parameters 572
_refine_ls_number_reflns 8443
_refine_ls_number_restraints 11
_refine_ls_restrained_S_all 1.211
_refine_ls_R_factor_all 0.0883
_refine_ls_R_factor_gt 0.0838
_refine_ls_shift/su_max 0.014
_refine_ls_shift/su_mean 0.001
_refine_ls_structure_factor_coef Fsqd
_refine_ls_weighting_details 'calc w=1/[\s^2^(Fo^2^)+(0.0270P)^2^+168.2167P] where P=(Fo^2^+2Fc^2^)/3'
_refine_ls_weighting_scheme calc
_refine_ls_wR_factor_gt 0.1957
_refine_ls_wR_factor_ref 0.1978
_reflns_number_gt 7773
_reflns_number_total 8443
_reflns_threshold_expression >2sigma(I)
_cod_data_source_file ic048681csi20040920_105100.cif
_cod_data_source_block 3
_cod_depositor_comments
;
The following automatic conversions were performed:
'_symmetry_cell_setting' value 'Orthorhombic' changed to 'orthorhombic'
according to '/home/saulius/struct/CIF-dictionaries/cif_core.dic'
dictionary named 'cif_core.dic' version 2.4.1 from 2010-06-29.

Automatic conversion script
Id: cif_fix_enum 1527 2010-12-29 10:47:43Z saulius 
;
_cod_original_formula_sum 'C34 H42 F6 N4 O12.50 P Ru3'
_cod_database_code 4308560

loop_
_symmetry_equiv_pos_as_xyz
'x, y, z'
'-x+1/2, -y, z'
'-x, y, -z+1/2'
'x+1/2, -y, -z+1/2'
'-x, -y, -z'
'x-1/2, y, -z'
'x, -y, z-1/2'
'-x-1/2, y, z-1/2'

loop_
_atom_site_label
_atom_site_type_symbol
_atom_site_fract_x
_atom_site_fract_y
_atom_site_fract_z
_atom_site_U_iso_or_equiv
_atom_site_adp_type
_atom_site_occupancy
_atom_site_symmetry_multiplicity
_atom_site_calc_flag
_atom_site_refinement_flags
_atom_site_disorder_assembly
_atom_site_disorder_group
Ru1 Ru 0.22071(5) 0.22355(3) 0.58989(3) 0.0344(2) Uani 1 1 d . . .
Ru2 Ru 0.22203(5) 0.24249(3) 0.44944(3) 0.0333(2) Uani 1 1 d . . .
Ru3 Ru 0.28210(5) 0.33473(3) 0.54181(3) 0.0366(2) Uani 1 1 d . . .
P1 P 0.0904(19) 0.4103(7) 0.2655(9) 0.236(14) Uani 0.50 1 d PD . .
P2 P 0.2500 0.0000 0.8364(4) 0.127(3) Uani 1 2 d S . .
O1 O 0.2460(4) 0.2653(2) 0.5257(2) 0.0307(13) Uani 1 1 d . . .
O2 O 0.0964(4) 0.2134(3) 0.5657(3) 0.0421(17) Uani 1 1 d . . .
O3 O 0.1094(4) 0.2097(3) 0.4708(3) 0.0421(17) Uani 1 1 d . . .
O4 O 0.2507(5) 0.1534(3) 0.5512(3) 0.0468(18) Uani 1 1 d . . .
O5 O 0.2791(4) 0.1725(3) 0.4599(3) 0.0434(17) Uani 1 1 d . . .
O6 O 0.3422(4) 0.2284(3) 0.6201(3) 0.0417(16) Uani 1 1 d . . .
O7 O 0.3823(4) 0.3070(3) 0.5881(3) 0.0405(16) Uani 1 1 d . . .
O8 O 0.1554(5) 0.3082(3) 0.4317(3) 0.0459(18) Uani 1 1 d . . .
O9 O 0.1861(5) 0.3688(3) 0.4974(3) 0.0476(18) Uani 1 1 d . . .
O10 O 0.3305(5) 0.2702(3) 0.4142(3) 0.0460(18) Uani 1 1 d . . .
O11 O 0.3670(5) 0.3365(3) 0.4697(3) 0.055(2) Uani 1 1 d . . .
N1 N 0.1933(5) 0.2197(4) 0.3663(3) 0.0394(19) Uani 1 1 d . . .
N2 N 0.3314(6) 0.4101(4) 0.5547(4) 0.051(2) Uani 1 1 d . . .
N3 N 0.1917(5) 0.2871(3) 0.6329(3) 0.0389(19) Uani 1 1 d . . .
N4 N 0.1779(6) 0.1924(4) 0.6649(3) 0.043(2) Uani 1 1 d . . .
C1 C 0.0686(6) 0.2065(4) 0.5165(4) 0.037(2) Uani 1 1 d . . .
C2 C -0.0227(7) 0.1920(6) 0.5114(5) 0.071(4) Uani 1 1 d . . .
H2A H -0.0370 0.1877 0.4723 0.106 Uiso 1 1 calc R . .
H2B H -0.0572 0.2188 0.5275 0.106 Uiso 1 1 calc R . .
H2C H -0.0327 0.1600 0.5311 0.106 Uiso 1 1 calc R . .
C3 C 0.2759(7) 0.1430(4) 0.5026(5) 0.045(2) Uani 1 1 d . . .
C4 C 0.3072(10) 0.0886(5) 0.4925(6) 0.069(4) Uani 1 1 d . . .
H4A H 0.3025 0.0689 0.5267 0.103 Uiso 1 1 calc R . .
H4B H 0.3654 0.0896 0.4807 0.103 Uiso 1 1 calc R . .
H4C H 0.2736 0.0726 0.4635 0.103 Uiso 1 1 calc R . .
C5 C 0.3934(6) 0.2650(4) 0.6141(4) 0.039(2) Uani 1 1 d . . .
C6 C 0.4791(6) 0.2587(5) 0.6414(5) 0.050(3) Uani 1 1 d . . .
H6A H 0.5124 0.2892 0.6348 0.075 Uiso 1 1 calc R . .
H6B H 0.5073 0.2292 0.6255 0.075 Uiso 1 1 calc R . .
H6C H 0.4721 0.2537 0.6814 0.075 Uiso 1 1 calc R . .
C7 C 0.1419(6) 0.3497(4) 0.4574(4) 0.041(2) Uani 1 1 d . . .
C8 C 0.0667(7) 0.3806(5) 0.4391(6) 0.064(4) Uani 1 1 d . . .
H8A H 0.0622 0.4112 0.4619 0.096 Uiso 1 1 calc R . .
H8B H 0.0163 0.3601 0.4433 0.096 Uiso 1 1 calc R . .
H8C H 0.0733 0.3904 0.4002 0.096 Uiso 1 1 calc R . .
C9 C 0.3766(7) 0.3073(5) 0.4286(4) 0.046(3) Uani 1 1 d . . .
C10 C 0.4541(9) 0.3173(7) 0.3916(6) 0.078(5) Uani 1 1 d . . .
H10F H 0.4850 0.3465 0.4060 0.117 Uiso 1 1 calc R . .
H10G H 0.4361 0.3244 0.3536 0.117 Uiso 1 1 calc R . .
H10H H 0.4900 0.2873 0.3917 0.117 Uiso 1 1 calc R . .
C11 C 0.2108(6) 0.3346(4) 0.6122(4) 0.040(2) Uani 1 1 d . . .
C12 C 0.1836(7) 0.3782(5) 0.6427(5) 0.053(3) Uani 1 1 d . . .
H12A H 0.1949 0.4111 0.6286 0.063 Uiso 1 1 calc R . .
C13 C 0.1405(9) 0.3733(5) 0.6931(6) 0.065(4) Uani 1 1 d . . .
C14 C 0.1278(8) 0.3248(6) 0.7138(5) 0.059(3) Uani 1 1 d . . .
H14A H 0.1019 0.3208 0.7489 0.071 Uiso 1 1 calc R . .
C15 C 0.1525(7) 0.2810(5) 0.6841(4) 0.045(3) Uani 1 1 d . . .
C16 C 0.1469(7) 0.2270(5) 0.7022(4) 0.046(3) Uani 1 1 d . . .
C17 C 0.1146(7) 0.2121(6) 0.7547(5) 0.056(3) Uani 1 1 d . . .
H17A H 0.0934 0.2371 0.7792 0.068 Uiso 1 1 calc R . .
C18 C 0.1140(8) 0.1604(6) 0.7703(5) 0.064(4) Uani 1 1 d . . .
C19 C 0.1466(9) 0.1245(6) 0.7326(6) 0.072(4) Uani 1 1 d . . .
H19A H 0.1483 0.0896 0.7423 0.087 Uiso 1 1 calc R . .
C20 C 0.1767(8) 0.1409(5) 0.6802(5) 0.051(3) Uani 1 1 d . . .
H20A H 0.1967 0.1163 0.6548 0.061 Uiso 1 1 calc R . .
C21 C 0.1134(15) 0.4215(7) 0.7233(8) 0.128(8) Uani 1 1 d . . .
H21A H 0.0841 0.4123 0.7573 0.193 Uiso 1 1 calc R . .
H21B H 0.0764 0.4412 0.6993 0.193 Uiso 1 1 calc R . .
H21C H 0.1624 0.4419 0.7324 0.193 Uiso 1 1 calc R . .
C22 C 0.0830(11) 0.1461(8) 0.8281(6) 0.095(6) Uani 1 1 d . . .
H22A H 0.0632 0.1766 0.8471 0.143 Uiso 1 1 calc R . .
H22B H 0.1285 0.1309 0.8492 0.143 Uiso 1 1 calc R . .
H22C H 0.0374 0.1216 0.8248 0.143 Uiso 1 1 calc R . .
C101 C 0.1734(8) 0.1695(5) 0.3538(5) 0.060(3) Uani 1 1 d . . .
H10A H 0.1759 0.1446 0.3821 0.072 Uiso 1 1 calc R . .
C102 C 0.1494(9) 0.1552(6) 0.2998(5) 0.070(4) Uani 1 1 d . . .
H10B H 0.1345 0.1211 0.2919 0.084 Uiso 1 1 calc R . .
C103 C 0.1480(8) 0.1925(6) 0.2575(5) 0.065(4) Uani 1 1 d . . .
H10C H 0.1331 0.1834 0.2208 0.077 Uiso 1 1 calc R . .
C104 C 0.1683(8) 0.2424(6) 0.2702(5) 0.060(3) Uani 1 1 d . . .
H10D H 0.1672 0.2678 0.2423 0.072 Uiso 1 1 calc R . .
C105 C 0.1907(7) 0.2550(5) 0.3247(5) 0.052(3) Uani 1 1 d . . .
H10E H 0.2045 0.2892 0.3331 0.062 Uiso 1 1 calc R . .
C201 C 0.3289(9) 0.4431(5) 0.5113(7) 0.075(4) Uani 1 1 d . . .
H20B H 0.3036 0.4338 0.4773 0.090 Uiso 1 1 calc R . .
C202 C 0.3674(12) 0.4942(7) 0.5189(11) 0.117(8) Uani 1 1 d . . .
H20C H 0.3632 0.5187 0.4902 0.141 Uiso 1 1 calc R . .
C203 C 0.4087(12) 0.5062(7) 0.5669(11) 0.115(8) Uani 1 1 d . . .
H20D H 0.4358 0.5380 0.5708 0.138 Uiso 1 1 calc R . .
C204 C 0.4102(10) 0.4710(6) 0.6099(8) 0.084(5) Uani 1 1 d . . .
H20E H 0.4382 0.4785 0.6435 0.101 Uiso 1 1 calc R . .
C205 C 0.3703(8) 0.4248(5) 0.6029(6) 0.066(4) Uani 1 1 d . . .
H20F H 0.3698 0.4019 0.6332 0.079 Uiso 1 1 calc R . .
F1 F 0.097(3) 0.4512(15) 0.3139(16) 0.27(2) Uiso 0.50 1 d PD . .
F2 F 0.169(2) 0.382(2) 0.292(2) 0.28(2) Uiso 0.50 1 d PD . .
F3 F 0.025(3) 0.4416(19) 0.231(2) 0.28(2) Uiso 0.50 1 d PD . .
F4 F 0.0180(18) 0.3853(13) 0.3007(13) 0.186(13) Uiso 0.50 1 d PD . .
F5 F 0.1583(16) 0.4405(11) 0.2310(12) 0.169(11) Uiso 0.50 1 d PD . .
F6 F 0.094(3) 0.3651(12) 0.2229(14) 0.231(17) Uiso 0.50 1 d PD . .
F7' F 0.314(4) 0.012(2) 0.7924(17) 0.24(3) Uani 0.50 1 d P A 1
F7 F 0.324(6) -0.034(3) 0.829(4) 0.40(6) Uani 0.50 1 d P . 2
F8 F 0.222(11) 0.062(2) 0.842(3) 0.49(10) Uani 0.50 1 d P A 1
F8' F 0.265(4) 0.0472(18) 0.803(4) 0.26(3) Uani 0.50 1 d P . 2
F9 F 0.3091(18) 0.0140(17) 0.8835(10) 0.342(18) Uani 1 1 d . A .
O02 O 0.265(2) 0.4103(17) 0.3526(14) 0.190(18) Uani 0.50 1 d P . .
C02 C 0.0678(19) -0.0985(11) 0.6414(12) 0.074(8) Uiso 0.50 1 d PD . .
H02A H 0.0843 -0.1155 0.6758 0.111 Uiso 0.50 1 calc PR . .
H02B H 0.1141 -0.0993 0.6152 0.111 Uiso 0.50 1 calc PR . .
H02C H 0.0199 -0.1161 0.6254 0.111 Uiso 0.50 1 calc PR . .
C03 C 0.097(4) 0.017(2) 0.609(2) 0.17(2) Uiso 0.50 1 d PD . .
H03A H 0.1518 0.0017 0.6029 0.206 Uiso 0.50 1 calc PR . .
H03B H 0.0958 0.0349 0.6457 0.206 Uiso 0.50 1 calc PR . .
O01 O 0.028(4) -0.0174(16) 0.602(3) 0.39(4) Uiso 0.50 1 d PD . .
C04 C 0.068(3) 0.0517(19) 0.5608(19) 0.150(18) Uiso 0.50 1 d PD . .
H04A H 0.1109 0.0767 0.5523 0.225 Uiso 0.50 1 calc PR . .
H04B H 0.0165 0.0694 0.5714 0.225 Uiso 0.50 1 calc PR . .
H04C H 0.0571 0.0307 0.5281 0.225 Uiso 0.50 1 calc PR . .
C01 C 0.044(5) -0.0425(14) 0.654(2) 0.22(3) Uiso 0.50 1 d PD . .
H01A H -0.0062 -0.0413 0.6776 0.266 Uiso 0.50 1 calc PR . .
H01B H 0.0900 -0.0253 0.6738 0.266 Uiso 0.50 1 calc PR . .
O03 O 0.177(3) 0.509(2) 0.3642(15) 0.26(3) Uani 0.50 1 d P . .

loop_
_atom_site_aniso_label
_atom_site_aniso_U_11
_atom_site_aniso_U_22
_atom_site_aniso_U_33
_atom_site_aniso_U_23
_atom_site_aniso_U_13
_atom_site_aniso_U_12
Ru1 0.0283(4) 0.0470(5) 0.0278(4) 0.0017(3) -0.0010(3) -0.0025(4)
Ru2 0.0247(4) 0.0459(5) 0.0293(4) 0.0020(3) -0.0003(3) 0.0009(3)
Ru3 0.0277(4) 0.0426(5) 0.0395(4) 0.0015(3) -0.0024(3) -0.0013(4)
P1 0.43(4) 0.113(11) 0.163(16) 0.029(11) 0.17(2) 0.022(17)
P2 0.200(11) 0.071(4) 0.112(6) 0.000 0.000 -0.003(6)
O1 0.022(3) 0.038(3) 0.031(3) 0.003(3) 0.001(3) -0.002(3)
O2 0.028(4) 0.062(5) 0.036(4) 0.011(3) -0.001(3) -0.002(3)
O3 0.032(4) 0.066(5) 0.028(3) -0.007(3) -0.001(3) -0.005(3)
O4 0.048(4) 0.055(4) 0.037(4) 0.005(3) -0.001(3) -0.004(4)
O5 0.041(4) 0.052(4) 0.037(4) 0.001(3) 0.003(3) 0.013(4)
O6 0.031(4) 0.056(4) 0.039(4) 0.005(3) -0.005(3) -0.002(3)
O7 0.028(4) 0.045(4) 0.048(4) 0.002(3) -0.009(3) 0.002(3)
O8 0.041(4) 0.049(4) 0.047(4) -0.004(3) -0.011(3) 0.016(3)
O9 0.042(4) 0.044(4) 0.057(4) 0.003(4) -0.017(4) 0.002(3)
O10 0.035(4) 0.051(4) 0.052(4) 0.008(4) 0.009(3) -0.003(4)
O11 0.045(5) 0.071(5) 0.047(5) 0.011(4) 0.005(4) -0.020(4)
N1 0.032(4) 0.057(5) 0.029(4) 0.000(4) 0.003(3) 0.003(4)
N2 0.036(5) 0.049(5) 0.070(6) -0.004(5) 0.001(5) -0.002(4)
N3 0.028(4) 0.055(5) 0.033(4) -0.005(4) -0.001(3) 0.004(4)
N4 0.041(5) 0.058(6) 0.031(4) 0.007(4) -0.004(4) -0.006(4)
C1 0.019(5) 0.053(6) 0.038(5) -0.003(4) 0.001(4) -0.006(4)
C2 0.028(6) 0.128(12) 0.056(8) -0.002(8) 0.001(5) -0.031(7)
C3 0.037(6) 0.052(6) 0.046(6) -0.002(5) -0.012(5) 0.005(5)
C4 0.101(11) 0.048(7) 0.057(8) -0.008(6) 0.009(7) 0.014(7)
C5 0.033(5) 0.057(7) 0.027(5) -0.002(5) -0.004(4) -0.006(5)
C6 0.025(5) 0.068(8) 0.057(7) 0.013(6) -0.012(5) 0.002(5)
C7 0.028(5) 0.049(6) 0.046(6) 0.011(5) 0.001(4) 0.012(5)
C8 0.037(7) 0.056(7) 0.100(10) -0.002(7) -0.026(7) 0.015(6)
C9 0.035(6) 0.071(8) 0.033(6) 0.017(5) 0.003(4) 0.005(6)
C10 0.057(9) 0.113(12) 0.064(8) 0.004(8) 0.028(7) -0.027(8)
C11 0.032(5) 0.044(6) 0.045(6) -0.004(5) -0.008(4) 0.004(5)
C12 0.048(7) 0.053(7) 0.057(7) -0.007(6) 0.001(5) 0.007(5)
C13 0.074(9) 0.061(8) 0.061(8) -0.023(7) 0.003(7) 0.015(7)
C14 0.050(7) 0.085(10) 0.042(6) -0.012(6) 0.007(5) 0.011(7)
C15 0.031(5) 0.068(7) 0.035(5) -0.002(5) -0.001(4) 0.000(5)
C16 0.036(6) 0.071(8) 0.030(5) -0.005(5) -0.006(4) -0.001(5)
C17 0.045(7) 0.091(10) 0.033(6) 0.005(6) 0.002(5) -0.007(6)
C18 0.056(8) 0.094(10) 0.042(7) 0.017(7) 0.002(6) -0.014(7)
C19 0.073(9) 0.090(10) 0.055(8) 0.025(7) 0.001(7) -0.021(8)
C20 0.054(7) 0.054(7) 0.045(6) 0.009(5) -0.007(5) 0.002(6)
C21 0.18(2) 0.090(13) 0.117(15) -0.045(12) 0.058(15) 0.018(14)
C22 0.093(12) 0.138(16) 0.056(8) 0.033(9) 0.015(8) -0.023(11)
C101 0.063(8) 0.069(8) 0.048(7) -0.005(6) 0.003(6) 0.006(7)
C102 0.077(10) 0.081(10) 0.051(7) -0.028(7) -0.007(7) 0.007(8)
C103 0.059(8) 0.100(11) 0.035(6) -0.005(7) -0.006(6) 0.004(8)
C104 0.045(7) 0.099(11) 0.035(6) 0.014(6) 0.004(5) 0.008(7)
C105 0.038(6) 0.077(8) 0.040(6) 0.010(6) 0.002(5) -0.001(6)
C201 0.073(10) 0.044(7) 0.107(12) 0.030(7) -0.022(8) -0.013(6)
C202 0.091(14) 0.070(11) 0.19(2) 0.044(13) -0.001(14) -0.029(10)
C203 0.083(13) 0.048(10) 0.21(3) -0.017(13) -0.009(15) -0.008(9)
C204 0.071(10) 0.062(9) 0.121(14) -0.035(10) -0.011(9) -0.013(8)
C205 0.058(8) 0.059(8) 0.081(9) -0.018(7) -0.002(7) -0.018(7)
F7' 0.37(7) 0.18(4) 0.17(3) 0.01(3) 0.19(4) 0.03(4)
F7 0.43(10) 0.33(8) 0.45(11) -0.29(8) -0.20(8) 0.30(8)
F8 1.1(3) 0.17(5) 0.19(5) -0.10(5) 0.10(10) 0.00(10)
F8' 0.27(6) 0.11(3) 0.41(9) 0.11(4) -0.03(6) -0.09(4)
F9 0.34(3) 0.48(5) 0.21(2) -0.04(3) -0.10(2) -0.14(4)
O02 0.14(3) 0.28(5) 0.15(3) 0.11(3) 0.05(2) -0.04(3)
O03 0.42(7) 0.23(5) 0.13(3) 0.07(3) -0.11(4) -0.13(6)

loop_
_atom_type_symbol
_atom_type_description
_atom_type_scat_dispersion_real
_atom_type_scat_dispersion_imag
_atom_type_scat_source
C C 0.0033 0.0016 'International Tables Vol C Tables 4.2.6.8 and 6.1.1.4'
H H 0.0000 0.0000 'International Tables Vol C Tables 4.2.6.8 and 6.1.1.4'
N N 0.0061 0.0033 'International Tables Vol C Tables 4.2.6.8 and 6.1.1.4'
O O 0.0106 0.0060 'International Tables Vol C Tables 4.2.6.8 and 6.1.1.4'
F F 0.0171 0.0103 'International Tables Vol C Tables 4.2.6.8 and 6.1.1.4'
P P 0.1023 0.0942 'International Tables Vol C Tables 4.2.6.8 and 6.1.1.4'
Ru Ru -1.2594 0.8363 'International Tables Vol C Tables 4.2.6.8 and 6.1.1.4'

loop_
_geom_angle_atom_site_label_1
_geom_angle_atom_site_label_2
_geom_angle_atom_site_label_3
_geom_angle
_geom_angle_site_symmetry_1
_geom_angle_site_symmetry_3
_geom_angle_publ_flag
O1 Ru1 N3 89.4(3) . . ?
O1 Ru1 O6 92.8(3) . . ?
N3 Ru1 O6 89.2(3) . . ?
O1 Ru1 O2 92.8(3) . . ?
N3 Ru1 O2 91.6(3) . . ?
O6 Ru1 O2 174.4(3) . . ?
O1 Ru1 N4 167.3(3) . . ?
N3 Ru1 N4 78.8(4) . . ?
O6 Ru1 N4 91.7(3) . . ?
O2 Ru1 N4 83.0(3) . . ?
O1 Ru1 O4 95.4(3) . . ?
N3 Ru1 O4 175.1(3) . . ?
O6 Ru1 O4 89.7(3) . . ?
O2 Ru1 O4 89.1(3) . . ?
N4 Ru1 O4 96.5(3) . . ?
O1 Ru2 O3 93.8(3) . . ?
O1 Ru2 O5 94.0(3) . . ?
O3 Ru2 O5 89.3(3) . . ?
O1 Ru2 O10 96.4(3) . . ?
O3 Ru2 O10 169.8(3) . . ?
O5 Ru2 O10 89.4(3) . . ?
O1 Ru2 O8 92.2(3) . . ?
O3 Ru2 O8 86.9(3) . . ?
O5 Ru2 O8 172.8(3) . . ?
O10 Ru2 O8 93.3(3) . . ?
O1 Ru2 N1 178.1(3) . . ?
O3 Ru2 N1 85.9(3) . . ?
O5 Ru2 N1 87.8(3) . . ?
O10 Ru2 N1 84.0(3) . . ?
O8 Ru2 N1 85.9(3) . . ?
O1 Ru3 C11 89.8(3) . . ?
O1 Ru3 O9 94.5(3) . . ?
C11 Ru3 O9 90.7(4) . . ?
O1 Ru3 O7 90.6(3) . . ?
C11 Ru3 O7 89.3(3) . . ?
O9 Ru3 O7 174.9(3) . . ?
O1 Ru3 N2 174.8(3) . . ?
C11 Ru3 N2 95.1(4) . . ?
O9 Ru3 N2 87.2(3) . . ?
O7 Ru3 N2 87.7(3) . . ?
O1 Ru3 O11 92.7(3) . . ?
C11 Ru3 O11 175.8(4) . . ?
O9 Ru3 O11 92.5(3) . . ?
O7 Ru3 O11 87.2(3) . . ?
N2 Ru3 O11 82.4(4) . . ?
F6 P1 F3 94(3) . . ?
F6 P1 F4 94(2) . . ?
F3 P1 F4 91(3) . . ?
F6 P1 F5 90(2) . . ?
F3 P1 F5 85(2) . . ?
F4 P1 F5 174(2) . . ?
F6 P1 F2 83(3) . . ?
F3 P1 F2 169(3) . . ?
F4 P1 F2 100(3) . . ?
F5 P1 F2 84(3) . . ?
F6 P1 F1 171(3) . . ?
F3 P1 F1 95(3) . . ?
F4 P1 F1 86(2) . . ?
F5 P1 F1 90(2) . . ?
F2 P1 F1 88(3) . . ?
F6 P1 F3 112(3) . 3 ?
F3 P1 F3 37(3) . 3 ?
F4 P1 F3 58(2) . 3 ?
F5 P1 F3 117(2) . 3 ?
F2 P1 F3 153(3) . 3 ?
F1 P1 F3 76(2) . 3 ?
F8' P2 F8' 116(7) 2 . ?
F8' P2 F7 65(3) 2 . ?
F8' P2 F7 107(5) . . ?
F8' P2 F7 107(5) 2 2 ?
F8' P2 F7 65(3) . 2 ?
F7 P2 F7 166(7) . 2 ?
F8' P2 F7' 49(3) 2 2 ?
F8' P2 F7' 85(3) . 2 ?
F7 P2 F7' 110(4) . 2 ?
F7 P2 F7' 59(4) 2 2 ?
F8' P2 F7' 85(3) 2 . ?
F8' P2 F7' 49(3) . . ?
F7 P2 F7' 59(4) . . ?
F7 P2 F7' 110(4) 2 . ?
F7' P2 F7' 91(4) 2 . ?
F8' P2 F9 134(4) 2 . ?
F8' P2 F9 95(3) . . ?
F7 P2 F9 75(3) . . ?
F7 P2 F9 116(5) 2 . ?
F7' P2 F9 175(3) 2 . ?
F7' P2 F9 93(2) . . ?
F8' P2 F9 95(3) 2 2 ?
F8' P2 F9 134(4) . 2 ?
F7 P2 F9 116(5) . 2 ?
F7 P2 F9 75(3) 2 2 ?
F7' P2 F9 93(2) 2 2 ?
F7' P2 F9 175(3) . 2 ?
F9 P2 F9 84(2) . 2 ?
F8' P2 F8 45(5) 2 2 ?
F8' P2 F8 143(6) . 2 ?
F7 P2 F8 39(7) . 2 ?
F7 P2 F8 143(7) 2 2 ?
F7' P2 F8 93(5) 2 2 ?
F7' P2 F8 94(5) . 2 ?
F9 P2 F8 90(4) . 2 ?
F9 P2 F8 83(4) 2 2 ?
F8' P2 F8 143(6) 2 . ?
F8' P2 F8 45(5) . . ?
F7 P2 F8 143(7) . . ?
F7 P2 F8 39(7) 2 . ?
F7' P2 F8 94(5) 2 . ?
F7' P2 F8 93(5) . . ?
F9 P2 F8 83(4) . . ?
F9 P2 F8 90(4) 2 . ?
F8 P2 F8 171(5) 2 . ?
Ru1 O1 Ru3 115.6(3) . . ?
Ru1 O1 Ru2 122.0(3) . . ?
Ru3 O1 Ru2 121.9(3) . . ?
C1 O2 Ru1 127.4(6) . . ?
C1 O3 Ru2 133.3(6) . . ?
C3 O4 Ru1 131.6(7) . . ?
C3 O5 Ru2 127.8(7) . . ?
C5 O6 Ru1 127.7(7) . . ?
C5 O7 Ru3 131.9(6) . . ?
C7 O8 Ru2 134.5(7) . . ?
C7 O9 Ru3 128.5(7) . . ?
C9 O10 Ru2 130.3(7) . . ?
C9 O11 Ru3 132.8(7) . . ?
C105 N1 C101 118.6(10) . . ?
C105 N1 Ru2 120.2(8) . . ?
C101 N1 Ru2 121.1(7) . . ?
C201 N2 C205 119.0(11) . . ?
C201 N2 Ru3 117.6(9) . . ?
C205 N2 Ru3 123.2(9) . . ?
C11 N3 C15 121.8(9) . . ?
C11 N3 Ru1 120.7(7) . . ?
C15 N3 Ru1 117.5(8) . . ?
C16 N4 C20 117.5(9) . . ?
C16 N4 Ru1 115.1(7) . . ?
C20 N4 Ru1 127.4(8) . . ?
O2 C1 O3 127.4(9) . . ?
O2 C1 C2 116.5(9) . . ?
O3 C1 C2 116.0(9) . . ?
C1 C2 H2A 109.5 . . ?
C1 C2 H2B 109.5 . . ?
H2A C2 H2B 109.5 . . ?
C1 C2 H2C 109.5 . . ?
H2A C2 H2C 109.5 . . ?
H2B C2 H2C 109.5 . . ?
O4 C3 O5 128.4(10) . . ?
O4 C3 C4 116.8(10) . . ?
O5 C3 C4 114.8(10) . . ?
C3 C4 H4A 109.5 . . ?
C3 C4 H4B 109.5 . . ?
H4A C4 H4B 109.5 . . ?
C3 C4 H4C 109.5 . . ?
H4A C4 H4C 109.5 . . ?
H4B C4 H4C 109.5 . . ?
O6 C5 O7 128.0(9) . . ?
O6 C5 C6 116.7(10) . . ?
O7 C5 C6 115.2(9) . . ?
C5 C6 H6A 109.5 . . ?
C5 C6 H6B 109.5 . . ?
H6A C6 H6B 109.5 . . ?
C5 C6 H6C 109.5 . . ?
H6A C6 H6C 109.5 . . ?
H6B C6 H6C 109.5 . . ?
O8 C7 O9 126.7(9) . . ?
O8 C7 C8 116.8(10) . . ?
O9 C7 C8 116.4(10) . . ?
C7 C8 H8A 109.5 . . ?
C7 C8 H8B 109.5 . . ?
H8A C8 H8B 109.5 . . ?
C7 C8 H8C 109.5 . . ?
H8A C8 H8C 109.5 . . ?
H8B C8 H8C 109.5 . . ?
O11 C9 O10 127.6(10) . . ?
O11 C9 C10 116.5(11) . . ?
O10 C9 C10 115.9(11) . . ?
C9 C10 H10F 109.5 . . ?
C9 C10 H10G 109.5 . . ?
H10F C10 H10G 109.5 . . ?
C9 C10 H10H 109.5 . . ?
H10F C10 H10H 109.5 . . ?
H10G C10 H10H 109.5 . . ?
N3 C11 C12 118.0(10) . . ?
N3 C11 Ru3 115.3(7) . . ?
C12 C11 Ru3 126.6(9) . . ?
C13 C12 C11 121.6(12) . . ?
C13 C12 H12A 119.2 . . ?
C11 C12 H12A 119.2 . . ?
C14 C13 C12 117.9(11) . . ?
C14 C13 C21 123.5(14) . . ?
C12 C13 C21 118.6(14) . . ?
C13 C14 C15 121.7(11) . . ?
C13 C14 H14A 119.1 . . ?
C15 C14 H14A 119.1 . . ?
N3 C15 C14 118.7(11) . . ?
N3 C15 C16 113.5(10) . . ?
C14 C15 C16 127.7(10) . . ?
N4 C16 C17 122.2(12) . . ?
N4 C16 C15 114.7(9) . . ?
C17 C16 C15 123.1(11) . . ?
C18 C17 C16 120.3(12) . . ?
C18 C17 H17A 119.8 . . ?
C16 C17 H17A 119.8 . . ?
C19 C18 C17 118.1(11) . . ?
C19 C18 C22 123.0(14) . . ?
C17 C18 C22 118.9(14) . . ?
C18 C19 C20 119.8(13) . . ?
C18 C19 H19A 120.1 . . ?
C20 C19 H19A 120.1 . . ?
N4 C20 C19 122.1(12) . . ?
N4 C20 H20A 118.9 . . ?
C19 C20 H20A 118.9 . . ?
C13 C21 H21A 109.5 . . ?
C13 C21 H21B 109.5 . . ?
H21A C21 H21B 109.5 . . ?
C13 C21 H21C 109.5 . . ?
H21A C21 H21C 109.5 . . ?
H21B C21 H21C 109.5 . . ?
C18 C22 H22A 109.5 . . ?
C18 C22 H22B 109.5 . . ?
H22A C22 H22B 109.5 . . ?
C18 C22 H22C 109.5 . . ?
H22A C22 H22C 109.5 . . ?
H22B C22 H22C 109.5 . . ?
N1 C101 C102 121.0(12) . . ?
N1 C101 H10A 119.5 . . ?
C102 C101 H10A 119.5 . . ?
C101 C102 C103 119.1(14) . . ?
C101 C102 H10B 120.5 . . ?
C103 C102 H10B 120.5 . . ?
C104 C103 C102 119.6(11) . . ?
C104 C103 H10C 120.2 . . ?
C102 C103 H10C 120.2 . . ?
C103 C104 C105 119.3(12) . . ?
C103 C104 H10D 120.3 . . ?
C105 C104 H10D 120.3 . . ?
N1 C105 C104 122.4(13) . . ?
N1 C105 H10E 118.8 . . ?
C104 C105 H10E 118.8 . . ?
N2 C201 C202 117.9(16) . . ?
N2 C201 H20B 121.1 . . ?
C202 C201 H20B 121.1 . . ?
C203 C202 C201 120.7(18) . . ?
C203 C202 H20C 119.6 . . ?
C201 C202 H20C 119.6 . . ?
C202 C203 C204 119.1(17) . . ?
C202 C203 H20D 120.5 . . ?
C204 C203 H20D 120.5 . . ?
C205 C204 C203 119.0(17) . . ?
C205 C204 H20E 120.5 . . ?
C203 C204 H20E 120.5 . . ?
N2 C205 C204 124.2(15) . . ?
N2 C205 H20F 117.9 . . ?
C204 C205 H20F 117.9 . . ?
F3 F3 P1 92(4) 3 . ?
F3 F3 F4 94(3) 3 3 ?
P1 F3 F4 93(3) . 3 ?
F3 F3 P1 51(2) 3 3 ?
P1 F3 P1 112(3) . 3 ?
F4 F3 P1 48.4(14) 3 3 ?
P1 F4 F3 73(2) . 3 ?
P2 F7 F8' 58(3) . 2 ?
P2 F8' F7 58(2) . 2 ?
C01 C02 H02A 109.5 . . ?
C01 C02 H02B 109.5 . . ?
H02A C02 H02B 109.5 . . ?
C01 C02 H02C 109.5 . . ?
H02A C02 H02C 109.5 . . ?
H02B C02 H02C 109.5 . . ?
O01 C03 C04 92(4) . . ?
O01 C03 H03A 113.2 . . ?
C04 C03 H03A 113.2 . . ?
O01 C03 H03B 113.2 . . ?
C04 C03 H03B 113.2 . . ?
H03A C03 H03B 110.6 . . ?
C03 O01 C01 92(5) . . ?
C03 C04 H04A 109.5 . . ?
C03 C04 H04B 109.5 . . ?
H04A C04 H04B 109.5 . . ?
C03 C04 H04C 109.5 . . ?
H04A C04 H04C 109.5 . . ?
H04B C04 H04C 109.5 . . ?
O01 C01 C02 107.7(14) . . ?
O01 C01 H01A 110.2 . . ?
C02 C01 H01A 110.2 . . ?
O01 C01 H01B 110.1 . . ?
C02 C01 H01B 110.2 . . ?
H01A C01 H01B 108.5 . . ?

loop_
_geom_bond_atom_site_label_1
_geom_bond_atom_site_label_2
_geom_bond_distance
_geom_bond_site_symmetry_2
_geom_bond_publ_flag
Ru1 O1 1.906(6) . ?
Ru1 N3 1.984(8) . ?
Ru1 O6 2.049(7) . ?
Ru1 O2 2.060(7) . ?
Ru1 N4 2.063(8) . ?
Ru1 O4 2.084(8) . ?
Ru2 O1 1.936(6) . ?
Ru2 O3 2.032(7) . ?
Ru2 O5 2.034(7) . ?
Ru2 O10 2.034(7) . ?
Ru2 O8 2.038(7) . ?
Ru2 N1 2.104(8) . ?
Ru3 O1 1.918(6) . ?
Ru3 C11 2.010(11) . ?
Ru3 O9 2.042(7) . ?
Ru3 O7 2.053(7) . ?
Ru3 N2 2.117(10) . ?
Ru3 O11 2.171(8) . ?
P1 F6 1.544(10) . ?
P1 F3 1.550(10) . ?
P1 F4 1.554(10) . ?
P1 F5 1.556(10) . ?
P1 F2 1.558(10) . ?
P1 F1 1.560(10) . ?
P1 F3 1.99(6) 3 ?
P2 F8' 1.47(4) 2 ?
P2 F8' 1.47(4) . ?
P2 F7 1.47(4) . ?
P2 F7 1.47(4) 2 ?
P2 F7' 1.48(3) 2 ?
P2 F7' 1.48(3) . ?
P2 F9 1.50(2) . ?
P2 F9 1.50(2) 2 ?
P2 F8 1.66(7) 2 ?
P2 F8 1.66(7) . ?
O2 C1 1.258(11) . ?
O3 C1 1.262(11) . ?
O4 C3 1.247(13) . ?
O5 C3 1.267(13) . ?
O6 C5 1.251(12) . ?
O7 C5 1.260(12) . ?
O8 C7 1.252(13) . ?
O9 C7 1.275(13) . ?
O10 C9 1.251(14) . ?
O11 C9 1.239(14) . ?
N1 C105 1.340(14) . ?
N1 C101 1.366(16) . ?
N2 C201 1.335(16) . ?
N2 C205 1.350(16) . ?
N3 C11 1.353(13) . ?
N3 C15 1.371(13) . ?
N4 C16 1.349(14) . ?
N4 C20 1.377(14) . ?
C1 C2 1.494(13) . ?
C2 H2A 0.9600 . ?
C2 H2B 0.9600 . ?
C2 H2C 0.9600 . ?
C3 C4 1.508(15) . ?
C4 H4A 0.9600 . ?
C4 H4B 0.9600 . ?
C4 H4C 0.9600 . ?
C5 C6 1.507(13) . ?
C6 H6A 0.9600 . ?
C6 H6B 0.9600 . ?
C6 H6C 0.9600 . ?
C7 C8 1.494(14) . ?
C8 H8A 0.9600 . ?
C8 H8B 0.9600 . ?
C8 H8C 0.9600 . ?
C9 C10 1.527(15) . ?
C10 H10F 0.9600 . ?
C10 H10G 0.9600 . ?
C10 H10H 0.9600 . ?
C11 C12 1.404(15) . ?
C12 C13 1.380(17) . ?
C12 H12A 0.9300 . ?
C13 C14 1.361(19) . ?
C13 C21 1.496(19) . ?
C14 C15 1.388(16) . ?
C14 H14A 0.9300 . ?
C15 C16 1.460(16) . ?
C16 C17 1.396(15) . ?
C17 C18 1.386(19) . ?
C17 H17A 0.9300 . ?
C18 C19 1.38(2) . ?
C18 C22 1.499(16) . ?
C19 C20 1.395(16) . ?
C19 H19A 0.9300 . ?
C20 H20A 0.9300 . ?
C21 H21A 0.9600 . ?
C21 H21B 0.9600 . ?
C21 H21C 0.9600 . ?
C22 H22A 0.9600 . ?
C22 H22B 0.9600 . ?
C22 H22C 0.9600 . ?
C101 C102 1.385(16) . ?
C101 H10A 0.9300 . ?
C102 C103 1.388(19) . ?
C102 H10B 0.9300 . ?
C103 C104 1.361(19) . ?
C103 H10C 0.9300 . ?
C104 C105 1.378(16) . ?
C104 H10D 0.9300 . ?
C105 H10E 0.9300 . ?
C201 C202 1.46(2) . ?
C201 H20B 0.9300 . ?
C202 C203 1.35(3) . ?
C202 H20C 0.9300 . ?
C203 C204 1.36(3) . ?
C203 H20D 0.9300 . ?
C204 C205 1.358(18) . ?
C204 H20E 0.9300 . ?
C205 H20F 0.9300 . ?
F3 F3 1.20(10) 3 ?
F3 F4 1.77(5) 3 ?
F3 P1 1.99(6) 3 ?
F4 F3 1.77(5) 3 ?
F7 F8' 1.57(9) 2 ?
F8' F7 1.57(9) 2 ?
C02 C01 1.523(5) . ?
C02 H02A 0.9600 . ?
C02 H02B 0.9600 . ?
C02 H02C 0.9600 . ?
C03 O01 1.419(5) . ?
C03 C04 1.524(5) . ?
C03 H03A 0.9700 . ?
C03 H03B 0.9700 . ?
O01 C01 1.421(5) . ?
C04 H04A 0.9600 . ?
C04 H04B 0.9600 . ?
C04 H04C 0.9600 . ?
C01 H01A 0.9700 . ?
C01 H01B 0.9700 . ?
